data_2237155
loop_
_publ_author_name
'Zhang, Jing-Chao'
'Sun, Jun'
'Zhang, Juan'
'Liu, Guang-Lin'
'Guo, Cheng'

_publ_section_title
;
 4-Methoxy-3-(methoxymethyl)benzaldehyde
;
_journal_coeditor_code HB7010
_journal_issue 1
_journal_name_full 'Acta Crystallographica Section E'
_journal_page_first o112
_journal_paper_doi 10.1107/S1600536812050350
_journal_volume 69
_journal_year 2013
_chemical_formula_iupac 'C10 H12 O3'
_chemical_formula_moiety 'C10 H12 O3'
_chemical_formula_sum 'C10 H12 O3'
_chemical_formula_weight 180.20
_chemical_melting_point 341
_chemical_name_systematic
;
4-Methoxy-3-(methoxymethyl)benzaldehyde
;
_space_group_IT_number 14
_symmetry_cell_setting monoclinic
_symmetry_space_group_name_Hall '-P 2ybc'
_symmetry_space_group_name_H-M 'P 1 21/c 1'
_atom_sites_solution_hydrogens geom
_atom_sites_solution_primary direct
_atom_sites_solution_secondary difmap
_audit_creation_method SHELXL-97
_cell_angle_alpha 90.00
_cell_angle_beta 98.01(3)
_cell_angle_gamma 90.00
_cell_formula_units_Z 4
_cell_length_a 7.8100(16)
_cell_length_b 8.3970(17)
_cell_length_c 14.510(3)
_cell_measurement_reflns_used 25
_cell_measurement_temperature 293(2)
_cell_measurement_theta_max 13
_cell_measurement_theta_min 9
_cell_volume 942.3(3)
_computing_cell_refinement 'CAD-4 Software (Enraf--Nonius, 1985)'
_computing_data_collection 'CAD-4 Software (Enraf--Nonius, 1985)'
_computing_data_reduction 'XCAD4 (Harms & Wocadlo, 1995)'
_computing_molecular_graphics 'SHELXTL (Sheldrick, 2008)'
_computing_publication_material 'SHELXTL (Sheldrick, 2008)'
_computing_structure_refinement 'SHELXL97 (Sheldrick, 2008)'
_computing_structure_solution 'SHELXS97 (Sheldrick, 2008)'
_diffrn_ambient_temperature 293(2)
_diffrn_measured_fraction_theta_full 0.991
_diffrn_measured_fraction_theta_max 0.991
_diffrn_measurement_device_type 'Enraf--Nonius CAD-4'
_diffrn_measurement_method \w/2\q
_diffrn_radiation_monochromator graphite
_diffrn_radiation_source 'fine-focus sealed tube'
_diffrn_radiation_type MoK\a
_diffrn_radiation_wavelength 0.71073
_diffrn_reflns_av_R_equivalents 0.0988
_diffrn_reflns_av_sigmaI/netI 0.0665
_diffrn_reflns_limit_h_max 9
_diffrn_reflns_limit_h_min 0
_diffrn_reflns_limit_k_max 10
_diffrn_reflns_limit_k_min 0
_diffrn_reflns_limit_l_max 17
_diffrn_reflns_limit_l_min -17
_diffrn_reflns_number 1860
_diffrn_reflns_theta_full 25.43
_diffrn_reflns_theta_max 25.43
_diffrn_reflns_theta_min 2.63
_diffrn_standards_decay_% 1
_diffrn_standards_interval_count 200
_diffrn_standards_interval_time 120
_diffrn_standards_number 3
_exptl_absorpt_coefficient_mu 0.093
_exptl_absorpt_correction_T_max 0.9907
_exptl_absorpt_correction_T_min 0.9725
_exptl_absorpt_correction_type psi-scan
_exptl_absorpt_process_details '(North <i>et al.</i>, 1968)'
_exptl_crystal_colour colourless
_exptl_crystal_density_diffrn 1.270
_exptl_crystal_density_method 'not measured'
_exptl_crystal_description block
_exptl_crystal_F_000 384
_exptl_crystal_size_max 0.30
_exptl_crystal_size_mid 0.20
_exptl_crystal_size_min 0.10
_refine_diff_density_max 0.193
_refine_diff_density_min -0.181
_refine_ls_extinction_method none
_refine_ls_goodness_of_fit_ref 1.005
_refine_ls_hydrogen_treatment constr
_refine_ls_matrix_type full
_refine_ls_number_parameters 118
_refine_ls_number_reflns 1729
_refine_ls_number_restraints 0
_refine_ls_restrained_S_all 1.005
_refine_ls_R_factor_all 0.1335
_refine_ls_R_factor_gt 0.0629
_refine_ls_shift/su_max 0.000
_refine_ls_shift/su_mean 0.000
_refine_ls_structure_factor_coef Fsqd
_refine_ls_weighting_details 'calc w=1/[\s^2^(Fo^2^)+(0.0700P)^2^] where P=(Fo^2^+2Fc^2^)/3'
_refine_ls_weighting_scheme calc
_refine_ls_wR_factor_gt 0.1390
_refine_ls_wR_factor_ref 0.1652
_reflns_number_gt 860
_reflns_number_total 1729
_reflns_threshold_expression I>2\s(I)
_cod_data_source_file hb7010.cif
_cod_data_source_block I
_cod_original_sg_symbol_H-M 'P 21/c'
_cod_database_code 2237155
_cod_database_fobs_code 2237155

loop_
_symmetry_equiv_pos_as_xyz
'x, y, z'
'-x, y+1/2, -z+1/2'
'-x, -y, -z'
'x, -y-1/2, z-1/2'

loop_
_atom_site_type_symbol
_atom_site_label
_atom_site_fract_x
_atom_site_fract_y
_atom_site_fract_z
_atom_site_U_iso_or_equiv
_atom_site_adp_type
_atom_site_calc_flag
_atom_site_refinement_flags
_atom_site_occupancy
_atom_site_symmetry_multiplicity
O O1 0.3742(3) -0.2060(2) 0.10208(17) 0.0606(7) Uani d . 1 1
C C1 0.4323(4) 0.0653(3) 0.1125(2) 0.0449(8) Uani d . 1 1
O O2 0.2282(3) 0.2507(3) 0.03860(18) 0.0736(8) Uani d . 1 1
C C2 0.5453(4) 0.1885(4) 0.1380(2) 0.0512(9) Uani d . 1 1
H H2A 0.5092 0.2927 0.1250 0.061 Uiso calc R 1 1
O O3 0.8048(3) 0.4313(3) 0.1968(2) 0.0838(10) Uani d . 1 1
C C3 0.7125(5) 0.1612(4) 0.1829(2) 0.0531(9) Uani d . 1 1
C C4 0.7648(4) 0.0059(4) 0.2027(3) 0.0608(10) Uani d . 1 1
H H4A 0.8752 -0.0133 0.2339 0.073 Uiso calc R 1 1
C C5 0.6561(5) -0.1209(4) 0.1772(3) 0.0579(10) Uani d . 1 1
H H5A 0.6928 -0.2248 0.1904 0.070 Uiso calc R 1 1
C C6 0.4919(4) -0.0912(3) 0.1318(2) 0.0494(9) Uani d . 1 1
C C7 0.4335(5) -0.3667(4) 0.1007(3) 0.0688(12) Uani d . 1 1
H H7A 0.3380 -0.4353 0.0791 0.103 Uiso calc R 1 1
H H7B 0.4826 -0.3978 0.1624 0.103 Uiso calc R 1 1
H H7C 0.5196 -0.3749 0.0598 0.103 Uiso calc R 1 1
C C8 0.2523(4) 0.0900(3) 0.0654(2) 0.0547(9) Uani d . 1 1
H H8A 0.2307 0.0221 0.0110 0.066 Uiso calc R 1 1
H H8B 0.1709 0.0614 0.1075 0.066 Uiso calc R 1 1
C C9 0.0623(5) 0.2781(4) -0.0121(3) 0.0835(13) Uani d . 1 1
H H9A 0.0509 0.3887 -0.0286 0.125 Uiso calc R 1 1
H H9B -0.0248 0.2497 0.0256 0.125 Uiso calc R 1 1
H H9C 0.0485 0.2145 -0.0676 0.125 Uiso calc R 1 1
C C10 0.8314(5) 0.2919(5) 0.2107(3) 0.0680(11) Uani d . 1 1
H H10A 0.9390 0.2644 0.2425 0.082 Uiso calc R 1 1

loop_
_atom_site_aniso_label
_atom_site_aniso_U_11
_atom_site_aniso_U_22
_atom_site_aniso_U_33
_atom_site_aniso_U_12
_atom_site_aniso_U_13
_atom_site_aniso_U_23
O1 0.0666(16) 0.0309(13) 0.0856(18) -0.0025(11) 0.0151(13) -0.0033(11)
C1 0.050(2) 0.0358(18) 0.052(2) -0.0002(16) 0.0158(16) -0.0018(14)
O2 0.0662(17) 0.0371(14) 0.112(2) 0.0032(13) -0.0070(15) 0.0046(13)
C2 0.058(2) 0.0342(17) 0.063(2) 0.0024(16) 0.0133(18) 0.0005(15)
O3 0.082(2) 0.0481(16) 0.118(3) -0.0127(14) 0.0024(17) -0.0007(16)
C3 0.058(2) 0.0404(19) 0.062(2) 0.0006(18) 0.0120(18) -0.0036(17)
C4 0.055(2) 0.053(2) 0.075(3) 0.0049(19) 0.0107(19) -0.0041(19)
C5 0.064(2) 0.040(2) 0.073(3) 0.0082(18) 0.019(2) 0.0009(18)
C6 0.057(2) 0.0321(18) 0.061(2) -0.0024(16) 0.0157(19) -0.0034(15)
C7 0.084(3) 0.0297(18) 0.097(3) 0.0005(18) 0.029(2) -0.0046(18)
C8 0.060(2) 0.0332(18) 0.072(3) -0.0042(16) 0.0143(19) 0.0049(16)
C9 0.066(3) 0.062(3) 0.119(4) 0.016(2) 0.000(3) 0.004(2)
C10 0.060(2) 0.058(2) 0.084(3) -0.007(2) 0.006(2) -0.003(2)

loop_
_atom_type_symbol
_atom_type_description
_atom_type_scat_dispersion_real
_atom_type_scat_dispersion_imag
_atom_type_scat_source
C C 0.0033 0.0016 'International Tables Vol C Tables 4.2.6.8 and 6.1.1.4'
H H 0.0000 0.0000 'International Tables Vol C Tables 4.2.6.8 and 6.1.1.4'
O O 0.0106 0.0060 'International Tables Vol C Tables 4.2.6.8 and 6.1.1.4'

loop_
_geom_angle_atom_site_label_1
_geom_angle_atom_site_label_2
_geom_angle_atom_site_label_3
_geom_angle
C6 O1 C7 118.0(3)
C2 C1 C6 117.8(3)
C2 C1 C8 123.2(3)
C6 C1 C8 119.0(3)
C8 O2 C9 112.1(3)
C1 C2 C3 121.7(3)
C1 C2 H2A 119.2
C3 C2 H2A 119.2
C4 C3 C2 118.8(3)
C4 C3 C10 119.6(3)
C2 C3 C10 121.6(3)
C5 C4 C3 121.2(3)
C5 C4 H4A 119.4
C3 C4 H4A 119.4
C4 C5 C6 119.0(3)
C4 C5 H5A 120.5
C6 C5 H5A 120.5
O1 C6 C5 124.4(3)
O1 C6 C1 114.1(3)
C5 C6 C1 121.5(3)
O1 C7 H7A 109.5
O1 C7 H7B 109.5
H7A C7 H7B 109.5
O1 C7 H7C 109.5
H7A C7 H7C 109.5
H7B C7 H7C 109.5
O2 C8 C1 109.9(3)
O2 C8 H8A 109.7
C1 C8 H8A 109.7
O2 C8 H8B 109.7
C1 C8 H8B 109.7
H8A C8 H8B 108.2
O2 C9 H9A 109.5
O2 C9 H9B 109.5
H9A C9 H9B 109.5
O2 C9 H9C 109.5
H9A C9 H9C 109.5
H9B C9 H9C 109.5
O3 C10 C3 126.8(4)
O3 C10 H10A 116.6
C3 C10 H10A 116.6

loop_
_geom_bond_atom_site_label_1
_geom_bond_atom_site_label_2
_geom_bond_distance
O1 C6 1.360(4)
O1 C7 1.427(3)
C1 C2 1.376(4)
C1 C6 1.409(4)
C1 C8 1.490(4)
O2 C8 1.410(3)
O2 C9 1.416(4)
C2 C3 1.395(5)
C2 H2A 0.9300
O3 C10 1.201(4)
C3 C4 1.385(4)
C3 C10 1.457(5)
C4 C5 1.380(4)
C4 H4A 0.9300
C5 C6 1.380(4)
C5 H5A 0.9300
C7 H7A 0.9600
C7 H7B 0.9600
C7 H7C 0.9600
C8 H8A 0.9700
C8 H8B 0.9700
C9 H9A 0.9600
C9 H9B 0.9600
C9 H9C 0.9600
C10 H10A 0.9300

loop_
_geom_hbond_atom_site_label_D
_geom_hbond_atom_site_label_H
_geom_hbond_atom_site_label_A
_geom_hbond_site_symmetry_A
_geom_hbond_distance_DH
_geom_hbond_distance_HA
_geom_hbond_distance_DA
_geom_hbond_angle_DHA
C7 H7B Cg1 2_645 0.96 2.84 3.650(5) 143
C8 H8A Cg1 3_655 0.97 2.97 3.731(3) 136

loop_
_geom_torsion_atom_site_label_1
_geom_torsion_atom_site_label_2
_geom_torsion_atom_site_label_3
_geom_torsion_atom_site_label_4
_geom_torsion
C6 C1 C2 C3 -1.0(5)
C8 C1 C2 C3 179.3(3)
C1 C2 C3 C4 -0.6(5)
C1 C2 C3 C10 -179.4(3)
C2 C3 C4 C5 1.4(5)
C10 C3 C4 C5 -179.8(3)
C3 C4 C5 C6 -0.6(5)
C7 O1 C6 C5 -13.0(5)
C7 O1 C6 C1 167.1(3)
C4 C5 C6 O1 179.0(3)
C4 C5 C6 C1 -1.0(5)
C2 C1 C6 O1 -178.2(3)
C8 C1 C6 O1 1.5(4)
C2 C1 C6 C5 1.8(5)
C8 C1 C6 C5 -178.4(3)
C9 O2 C8 C1 176.0(3)
C2 C1 C8 O2 9.5(4)
C6 C1 C8 O2 -170.2(3)
C4 C3 C10 O3 178.7(4)
C2 C3 C10 O3 -2.5(6)

loop_
_cod_related_entry_id
_cod_related_entry_database
_cod_related_entry_code
1 ChemSpider 617571
